data_1550793
loop_
_publ_author_name
'Pan, Changwang'
'Shen, Wangqiang'
'Yang, Le'
'Bao, Lipiao'
'Wei, Zhan'
'Jin, Peng'
'Fang, Hongyun'
'Xie, Yun-Peng'
'Akasaka, Takeshi'
'Lu, Xing'

_publ_section_title
;
 Crystallographic Characterization of Y2C2n (2n = 82, 88-94): Direct Y-Y
 Bonding and Cage-Dependent Cluster Evolution
;
_journal_name_full 'Chemical Science'
_journal_paper_doi 10.1039/C9SC00941H
_journal_year 2019
_chemical_formula_sum 'C138 H56 N4 Ni S0 Y2'
_chemical_formula_weight 2006.39
_space_group_crystal_system monoclinic
_space_group_IT_number 12
_space_group_name_Hall '-C 2y'
_space_group_name_H-M_alt 'C 1 2/m 1'
_symmetry_space_group_name_Hall '-C 2y'
_symmetry_space_group_name_H-M 'C 1 2/m 1'
_atom_sites_solution_hydrogens geom
_audit_creation_method SHELXL-2014/7
_audit_update_record
;
2017-01-19 deposited with the CCDC.    2019-03-26 downloaded from the CCDC.
;
_cell_angle_alpha 90
_cell_angle_beta 92.993(6)
_cell_angle_gamma 90
_cell_formula_units_Z 4
_cell_length_a 25.436(5)
_cell_length_b 15.433(3)
_cell_length_c 20.238(4)
_cell_measurement_reflns_used 9912
_cell_measurement_temperature 173(2)
_cell_measurement_theta_max 26.290
_cell_measurement_theta_min 2.965
_cell_volume 7934(3)
_computing_structure_refinement 'SHELXL-2014/7 (Sheldrick, 2014)'
_diffrn_ambient_temperature 173(2)
_diffrn_detector_area_resol_mean 8.3
_diffrn_measured_fraction_theta_full 0.998
_diffrn_measured_fraction_theta_max 0.995
_diffrn_measurement_device_type 'Bruker D8 Quest'
_diffrn_measurement_method \w
_diffrn_radiation_type MoK\a
_diffrn_radiation_wavelength 0.71073
_diffrn_reflns_av_R_equivalents 0.0417
_diffrn_reflns_av_unetI/netI 0.0308
_diffrn_reflns_Laue_measured_fraction_full 0.998
_diffrn_reflns_Laue_measured_fraction_max 0.995
_diffrn_reflns_limit_h_max 30
_diffrn_reflns_limit_h_min -30
_diffrn_reflns_limit_k_max 18
_diffrn_reflns_limit_k_min -18
_diffrn_reflns_limit_l_max 24
_diffrn_reflns_limit_l_min -24
_diffrn_reflns_number 45748
_diffrn_reflns_point_group_measured_fraction_full 0.998
_diffrn_reflns_point_group_measured_fraction_max 0.995
_diffrn_reflns_theta_full 25.242
_diffrn_reflns_theta_max 25.451
_diffrn_reflns_theta_min 2.966
_diffrn_source 'fine-focus sealed tube'
_exptl_absorpt_coefficient_mu 1.758
_exptl_absorpt_correction_T_max 0.7454
_exptl_absorpt_correction_T_min 0.6848
_exptl_absorpt_correction_type multi-scan
_exptl_absorpt_process_details SADABS
_exptl_crystal_colour black
_exptl_crystal_density_diffrn 1.680
_exptl_crystal_description block
_exptl_crystal_F_000 4072
_exptl_crystal_size_max 0.060
_exptl_crystal_size_mid 0.050
_exptl_crystal_size_min 0.030
_refine_diff_density_max 1.380
_refine_diff_density_min -1.596
_refine_diff_density_rms 0.107
_refine_ls_extinction_method none
_refine_ls_goodness_of_fit_ref 1.054
_refine_ls_hydrogen_treatment constr
_refine_ls_matrix_type full
_refine_ls_number_parameters 1091
_refine_ls_number_reflns 7601
_refine_ls_number_restraints 1088
_refine_ls_restrained_S_all 1.061
_refine_ls_R_factor_all 0.1430
_refine_ls_R_factor_gt 0.1066
_refine_ls_shift/su_max 0.001
_refine_ls_shift/su_mean 0.000
_refine_ls_structure_factor_coef Fsqd
_refine_ls_weighting_details 'w=1/[\s^2^(Fo^2^)+(0.1667P)^2^+70.6751P] where P=(Fo^2^+2Fc^2^)/3'
_refine_ls_weighting_scheme calc
_refine_ls_wR_factor_gt 0.2841
_refine_ls_wR_factor_ref 0.3237
_reflns_Friedel_coverage 0.000
_reflns_number_gt 5389
_reflns_number_total 7601
_reflns_threshold_expression 'I > 2\s(I)'
_cod_data_source_file c9sc00941h2.cif
_cod_data_source_block Y2C2C88-26
_cod_depositor_comments
;
The following automatic conversions were performed:

'_exptl_absorpt_correction_type' value 'Multi-scan' changed to
'multi-scan' according to
/home/data/users/saulius/crontab/automatic-downloads/rss-feeds/RSC/lib/dictionaries/cif_core.dic
dictionary named 'cif_core.dic' version 2.4.2 from 2011-04-26.

Automatic conversion script
Id: cif_fix_values 4973 2017-02-22 13:04:09Z antanas 
;
_cod_database_code 1550793
_shelx_shelxl_version_number 2014/7
_shelx_space_group_comment
;
The symmetry employed for this shelxl refinement is uniquely defined
by the following loop, which should always be used as a source of
symmetry information in preference to the above space-group names.
They are only intended as comments.
;
_shelx_estimated_absorpt_t_min 0.902
_shelx_estimated_absorpt_t_max 0.949

loop_
_space_group_symop_operation_xyz
'x, y, z'
'-x, y, -z'
'x+1/2, y+1/2, z'
'-x+1/2, y+1/2, -z'
'-x, -y, -z'
'x, -y, z'
'-x+1/2, -y+1/2, -z'
'x+1/2, -y+1/2, z'

loop_
_atom_site_label
_atom_site_type_symbol
_atom_site_fract_x
_atom_site_fract_y
_atom_site_fract_z
_atom_site_U_iso_or_equiv
_atom_site_adp_type
_atom_site_occupancy
_atom_site_site_symmetry_order
_atom_site_calc_flag
_atom_site_refinement_flags_posn
_atom_site_refinement_flags_adp
_atom_site_refinement_flags_occupancy
_atom_site_disorder_assembly
_atom_site_disorder_group
C1 C 0.8696(13) 0.5392(17) 0.7628(17) 0.137(9) Uani 0.5 1 d D U P A -1
C2 C 0.7562(16) 0.247(2) 0.6447(19) 0.144(10) Uani 0.5 1 d D U P A -1
C3 C 0.6161(13) 0.725(2) 0.5935(18) 0.112(7) Uani 0.5 1 d . U P A -1
C4 C 0.5991(14) 0.733(2) 0.663(2) 0.112(8) Uani 0.5 1 d . U P A -1
C6 C 0.8435(10) 0.609(2) 0.6530(15) 0.116(7) Uani 0.5 1 d . U P A -1
C7 C 0.6412(12) 0.717(2) 0.7752(14) 0.138(8) Uani 0.5 1 d D U P A -1
C8 C 0.8047(13) 0.297(2) 0.6601(16) 0.129(8) Uani 0.5 1 d D U P A -1
C9 C 0.5884(12) 0.591(2) 0.5220(16) 0.135(8) Uani 0.5 1 d D U P A -1
C10 C 0.7246(14) 0.230(2) 0.7048(16) 0.151(10) Uani 0.5 1 d D U P A -1
C11 C 0.7151(15) 0.280(2) 0.8154(16) 0.143(9) Uani 0.5 1 d D U P A -1
C12 C 0.7504(13) 0.740(3) 0.7823(15) 0.126(9) Uani 0.5 1 d D U P A -1
C13 C 0.7476(12) 0.774(2) 0.7108(13) 0.122(8) Uani 0.5 1 d D U P A -1
C14 C 0.7730(16) 0.673(2) 0.577(2) 0.125(8) Uani 0.5 1 d D U P A -1
C15 C 0.781(2) 0.646(3) 0.8559(19) 0.122(9) Uani 0.5 1 d . U P A -1
C16 C 0.6957(11) 0.737(2) 0.8090(15) 0.110(8) Uani 0.5 1 d D U P A -1
C17 C 0.7315(15) 0.620(3) 0.8794(13) 0.106(8) Uani 0.5 1 d . U P A -1
C18 C 0.550(2) 0.606(3) 0.6034(19) 0.132(8) Uani 0.5 1 d D U P A -1
C19 C 0.7544(12) 0.733(2) 0.6082(18) 0.131(9) Uani 0.5 1 d D U P A -1
C20 C 0.6586(15) 0.724(2) 0.5681(19) 0.121(8) Uani 0.5 1 d D U P A -1
C21 C 0.7765(12) 0.738(2) 0.6750(19) 0.132(9) Uani 0.5 1 d D U P A -1
C23 C 0.6086(13) 0.429(2) 0.5019(12) 0.115(7) Uani 0.5 1 d D U P A -1
C24 C 0.7662(10) 0.472(2) 0.8955(9) 0.108(8) Uani 0.5 1 d . U P A -1
C25 C 0.8579(11) 0.453(2) 0.7853(13) 0.136(9) Uani 0.5 1 d D U P A -1
C26 C 0.6447(15) 0.614(3) 0.4957(13) 0.119(7) Uani 0.5 1 d . U P A -1
C27 C 0.5963(12) 0.283(2) 0.710(2) 0.143(8) Uani 0.5 1 d D U P A -1
C28 C 0.7152(16) 0.347(3) 0.8632(19) 0.129(9) Uani 0.5 1 d D U P A -1
C29 C 0.8331(10) 0.448(2) 0.6043(18) 0.125(8) Uani 0.5 1 d D U P A -1
C30 C 0.6741(15) 0.543(3) 0.473(2) 0.112(8) Uani 0.5 1 d D U P A -1
C31 C 0.6604(15) 0.272(2) 0.8105(18) 0.165(10) Uani 0.5 1 d D U P A -1
C32 C 0.6305(12) 0.548(2) 0.8499(14) 0.132(8) Uani 0.5 1 d D U P A -1
C33 C 0.6517(14) 0.457(3) 0.4786(19) 0.108(8) Uani 0.5 1 d D U P A -1
C34 C 0.5849(16) 0.314(3) 0.590(2) 0.148(10) Uani 0.5 1 d D U P A -1
C35 C 0.6919(10) 0.787(2) 0.6793(14) 0.109(7) Uani 0.5 1 d D U P A -1
C36 C 0.609(2) 0.258(3) 0.634(3) 0.143(10) Uani 0.5 1 d D U P A -1
C37 C 0.6889(15) 0.272(2) 0.569(2) 0.124(9) Uani 0.5 1 d D U P A -1
C38 C 0.5452(10) 0.4564(19) 0.5765(14) 0.134(8) Uani 0.5 1 d D U P A -1
C39 C 0.8138(16) 0.5869(17) 0.8541(16) 0.141(9) Uani 0.5 1 d D U P A -1
C40 C 0.5464(10) 0.4015(15) 0.6875(14) 0.144(8) Uani 0.5 1 d D U P A -1
C41 C 0.6688(10) 0.398(2) 0.8663(11) 0.112(7) Uani 0.5 1 d D U P A -1
C42 C 0.7621(15) 0.390(3) 0.8787(16) 0.118(8) Uani 0.5 1 d . U P A -1
C43 C 0.5811(16) 0.654(3) 0.5606(19) 0.131(9) Uani 0.5 1 d . U P A -1
C44 C 0.5334(7) 0.5316(16) 0.6226(12) 0.119(8) Uani 0.5 1 d D U P A -1
C45 C 0.5657(14) 0.628(2) 0.7430(17) 0.129(8) Uani 0.5 1 d D U P A -1
C46 C 0.6378(11) 0.762(2) 0.7048(15) 0.129(8) Uani 0.5 1 d D U P A -1
C47 C 0.6331(15) 0.618(3) 0.835(2) 0.127(8) Uani 0.5 1 d D U P A -1
C48 C 0.6949(14) 0.391(3) 0.4933(11) 0.106(6) Uani 0.5 1 d . U P A -1
C49 C 0.6716(10) 0.481(3) 0.8787(9) 0.112(8) Uani 0.5 1 d . U P A -1
C50 C 0.5885(12) 0.406(3) 0.7945(15) 0.145(8) Uani 0.5 1 d D U P A -1
C51 C 0.6145(13) 0.344(2) 0.5304(12) 0.112(7) Uani 0.5 1 d D U P A -1
C52 C 0.6602(16) 0.324(3) 0.522(2) 0.123(9) Uani 0.5 1 d D U P A -1
C53 C 0.7327(15) 0.282(2) 0.5804(18) 0.153(10) Uani 0.5 1 d D U P A -1
C54 C 0.8272(19) 0.318(3) 0.721(2) 0.125(9) Uani 0.5 1 d D U P A -1
C55 C 0.5610(9) 0.6671(19) 0.6693(18) 0.109(6) Uani 0.5 1 d . U P A -1
C56 C 0.5496(17) 0.373(2) 0.6172(16) 0.136(9) Uani 0.5 1 d D U P A -1
C57 C 0.7009(11) 0.7628(14) 0.6107(14) 0.101(6) Uani 0.5 1 d D U P A -1
C58 C 0.8576(8) 0.3987(15) 0.7314(15) 0.110(6) Uani 0.5 1 d D U P A -1
C59 C 0.7464(15) 0.242(3) 0.7692(19) 0.156(10) Uani 0.5 1 d D U P A -1
C60 C 0.7475(12) 0.410(2) 0.5140(13) 0.119(8) Uani 0.5 1 d D U P A -1
C61 C 0.7307(13) 0.643(2) 0.5236(15) 0.105(7) Uani 0.5 1 d . U P A -1
C62 C 0.8457(11) 0.601(2) 0.8003(18) 0.140(9) Uani 0.5 1 d D U P A -1
C63 C 0.7871(14) 0.698(2) 0.8080(15) 0.104(8) Uani 0.5 1 d . U P A -1
C65 C 0.8351(13) 0.662(2) 0.7594(19) 0.120(8) Uani 0.5 1 d . U P A -1
C66 C 0.6859(14) 0.674(3) 0.5211(19) 0.108(8) Uani 0.5 1 d . U P A -1
C68 C 0.7688(14) 0.350(2) 0.5553(14) 0.120(9) Uani 0.5 1 d D U P A -1
C69 C 0.8670(17) 0.538(2) 0.6940(17) 0.123(8) Uani 0.5 1 d D U P A -1
C71 C 0.6337(18) 0.349(2) 0.824(2) 0.149(10) Uani 0.5 1 d D U P A -1
C72 C 0.8086(12) 0.591(2) 0.5891(17) 0.136(8) Uani 0.5 1 d D U P A -1
C73 C 0.5726(18) 0.361(2) 0.725(2) 0.155(10) Uani 0.5 1 d D U P A -1
C74 C 0.6084(10) 0.677(2) 0.7881(14) 0.103(6) Uani 0.5 1 d . U P A -1
C75 C 0.6362(12) 0.2425(18) 0.751(2) 0.154(9) Uani 0.5 1 d D U P A -1
C76 C 0.6895(14) 0.668(3) 0.8554(18) 0.120(8) Uani 0.5 1 d . U P A -1
C77 C 0.8579(17) 0.450(2) 0.6733(14) 0.128(9) Uani 0.5 1 d D U P A -1
C78 C 0.6711(15) 0.214(2) 0.7026(18) 0.148(9) Uani 0.5 1 d D U P A -1
C79 C 0.8360(11) 0.434(3) 0.8438(15) 0.138(9) Uani 0.5 1 d D U P A -1
C80 C 0.8135(11) 0.354(2) 0.6054(15) 0.136(8) Uani 0.5 1 d D U P A -1
C81 C 0.797(2) 0.294(3) 0.776(2) 0.137(9) Uani 0.5 1 d . U P A -1
C82 C 0.8247(16) 0.676(3) 0.6978(18) 0.127(9) Uani 0.5 1 d D U P A -1
C83 C 0.8031(10) 0.520(3) 0.5637(13) 0.130(8) Uani 0.5 1 d . U P A -1
C84 C 0.8030(15) 0.351(4) 0.833(2) 0.132(9) Uani 0.5 1 d . U P A -1
C85 C 0.5588(7) 0.5462(14) 0.7390(12) 0.107(6) Uani 0.5 1 d D U P A -1
C86 C 0.7226(11) 0.532(2) 0.8957(9) 0.118(8) Uani 0.5 1 d . U P A -1
C87 C 0.7237(13) 0.552(2) 0.4910(12) 0.107(7) Uani 0.5 1 d D U P A -1
C88 C 0.6601(19) 0.2323(17) 0.629(2) 0.139(8) Uani 0.5 1 d . U P A -1
C5 C 0.5377(5) 0.5000 0.6920(9) 0.113(5) Uani 1 2 d DS TU P . .
C22 C 0.7608(10) 0.5000 0.5137(11) 0.136(6) Uani 1 2 d S TU P . .
C64 C 0.5740(7) 0.5000 0.5219(8) 0.128(6) Uani 1 2 d S TU P . .
C67 C 0.5903(6) 0.5000 0.8009(9) 0.130(6) Uani 1 2 d DS TU P . .
C70 C 0.8098(12) 0.5000 0.8745(13) 0.162(8) Uani 1 2 d DS TU P . .
Y1 Y 0.68781(11) 0.63347(18) 0.7262(2) 0.1439(15) Uani 0.5 1 d . . P B 2
Y2 Y 0.6746(3) 0.36863(19) 0.6663(3) 0.213(2) Uani 0.5 1 d . . P B 2
C89 C 0.6965(6) 0.5000 0.6568(6) 0.085(4) Uani 1 2 d S T P B 2
C90 C 0.7261(5) 0.5000 0.7006(7) 0.073(3) Uani 1 2 d S T P B 2
C91 C 0.7257(3) 0.6333(6) 1.0593(4) 0.068(2) Uani 1 1 d . . . C 3
H91A H 0.7478 0.6755 1.0839 0.102 Uiso 1 1 calc R U . C 3
H91B H 0.7108 0.6600 1.0185 0.102 Uiso 1 1 calc R U . C 3
H91C H 0.7470 0.5830 1.0481 0.102 Uiso 1 1 calc R U . C 3
C92 C 0.6807(2) 0.6040(5) 1.1021(3) 0.0478(15) Uani 1 1 d . . . C 3
H92A H 0.6957 0.5744 1.1422 0.057 Uiso 1 1 calc R U . C 3
H92B H 0.6610 0.6555 1.1164 0.057 Uiso 1 1 calc R U . C 3
C93 C 0.64390(19) 0.5439(4) 1.0647(3) 0.0410(13) Uani 1 1 d . . . C 3
C94 C 0.60260(19) 0.5704(4) 1.0171(3) 0.0367(12) Uani 1 1 d . . . C 3
C95 C 0.5910(2) 0.6550(4) 1.0032(3) 0.0388(13) Uani 1 1 d . . . C 3
H95 H 0.6098 0.6984 1.0280 0.047 Uiso 1 1 calc R U . C 3
C96 C 0.5538(2) 0.6815(4) 0.9553(3) 0.0373(12) Uani 1 1 d . . . C 3
C97 C 0.5433(2) 0.7710(4) 0.9395(3) 0.0429(14) Uani 1 1 d . . . C 3
C98 C 0.5714(3) 0.8468(4) 0.9717(4) 0.0559(17) Uani 1 1 d . . . C 3
H98A H 0.5758 0.8361 1.0199 0.067 Uiso 1 1 calc R U . C 3
H98B H 0.5494 0.8993 0.9650 0.067 Uiso 1 1 calc R U . C 3
C99 C 0.6258(3) 0.8634(6) 0.9442(5) 0.076(2) Uani 1 1 d . . . C 3
H99A H 0.6434 0.9107 0.9691 0.114 Uiso 1 1 calc R U . C 3
H99B H 0.6214 0.8795 0.8974 0.114 Uiso 1 1 calc R U . C 3
H99C H 0.6472 0.8108 0.9487 0.114 Uiso 1 1 calc R U . C 3
C100 C 0.5052(2) 0.7709(4) 0.8900(3) 0.0443(14) Uani 1 1 d . . . C 3
C101 C 0.4809(3) 0.8474(4) 0.8534(4) 0.0563(17) Uani 1 1 d . . . C 3
H10A H 0.4862 0.9000 0.8809 0.068 Uiso 1 1 calc R U . C 3
H10B H 0.4425 0.8377 0.8467 0.068 Uiso 1 1 calc R U . C 3
C102 C 0.5041(3) 0.8627(6) 0.7863(5) 0.078(2) Uani 1 1 d . . . C 3
H10C H 0.4877 0.9139 0.7654 0.117 Uiso 1 1 calc R U . C 3
H10D H 0.4974 0.8120 0.7579 0.117 Uiso 1 1 calc R U . C 3
H10E H 0.5422 0.8720 0.7925 0.117 Uiso 1 1 calc R U . C 3
C103 C 0.49229(19) 0.6819(4) 0.8770(3) 0.0370(12) Uani 1 1 d . . . C 3
C104 C 0.4545(2) 0.6550(4) 0.8300(3) 0.0398(13) Uani 1 1 d . . . C 3
H104 H 0.4349 0.6983 0.8062 0.048 Uiso 1 1 calc R U . C 3
C105 C 0.44344(19) 0.5707(4) 0.8154(3) 0.0354(12) Uani 1 1 d . . . C 3
C106 C 0.4064(2) 0.5434(4) 0.7630(3) 0.0399(13) Uani 1 1 d . . . C 3
C107 C 0.3764(2) 0.6046(5) 0.7166(3) 0.0518(16) Uani 1 1 d . . . C 3
H10F H 0.3613 0.6518 0.7428 0.062 Uiso 1 1 calc R U . C 3
H10G H 0.3468 0.5728 0.6940 0.062 Uiso 1 1 calc R U . C 3
C108 C 0.4107(3) 0.6442(5) 0.6644(3) 0.0619(19) Uani 1 1 d . . . C 3
H10H H 0.3892 0.6825 0.6354 0.093 Uiso 1 1 calc R U . C 3
H10I H 0.4254 0.5978 0.6379 0.093 Uiso 1 1 calc R U . C 3
H10J H 0.4394 0.6775 0.6863 0.093 Uiso 1 1 calc R U . C 3
N1 N 0.5775(2) 0.5000 0.9885(3) 0.0323(14) Uani 1 2 d S T P C 3
N2 N 0.52226(15) 0.6267(3) 0.9169(2) 0.0343(10) Uani 1 1 d . . . C 3
N3 N 0.4669(2) 0.5000 0.8467(3) 0.0351(14) Uani 1 2 d S T P C 3
Ni Ni 0.52135(3) 0.5000 0.91838(5) 0.0326(3) Uani 1 2 d S T P C 3
C1A C 0.7748(4) 0.5000 0.3308(5) 0.055(2) Uani 1 2 d S T P D 4
H1A H 0.7475 0.5000 0.3611 0.066 Uiso 1 2 calc R U P D 4
C2A C 0.8298(7) 0.5000 0.3483(7) 0.093(4) Uani 1 2 d S T P D 4
H2A H 0.8402 0.5000 0.3941 0.111 Uiso 1 2 calc R U P D 4
C3A C 0.8698(6) 0.5000 0.3026(10) 0.096(5) Uani 1 2 d S T P D 4
H3A H 0.9059 0.5000 0.3170 0.116 Uiso 1 2 calc R U P D 4
C4A C 0.8544(6) 0.5000 0.2359(8) 0.087(4) Uani 1 2 d S T P D 4
H4A H 0.8811 0.5000 0.2049 0.104 Uiso 1 2 calc R U P D 4
C5A C 0.8046(4) 0.5000 0.2127(5) 0.061(3) Uani 1 2 d S T P D 4
H5A H 0.7950 0.5000 0.1667 0.073 Uiso 1 2 calc R U P D 4
C6A C 0.7674(5) 0.5000 0.2614(6) 0.073(3) Uani 1 2 d S T P D 4
H6A H 0.7317 0.5000 0.2450 0.087 Uiso 1 2 calc R U P D 4
C115 C 0.5349(7) 0.8258(16) 0.4362(14) 0.114(9) Uani 0.5 1 d G U P E -2
H115 H 0.5651 0.7940 0.4252 0.137 Uiso 0.5 1 calc R U P E -2
C118 C 0.5159(12) 0.892(2) 0.3951(11) 0.229(15) Uani 0.5 1 d G U P E -2
H118 H 0.5333 0.9057 0.3559 0.275 Uiso 0.5 1 calc R U P E -2
C119 C 0.4716(13) 0.9387(17) 0.4112(18) 0.31(2) Uani 0.5 1 d G U P E -2
H119 H 0.4587 0.9841 0.3831 0.376 Uiso 0.5 1 calc R U P E -2
C117 C 0.4463(9) 0.919(2) 0.469(2) 0.289(19) Uani 0.5 1 d G U P E -2
H117 H 0.4160 0.9508 0.4796 0.346 Uiso 0.5 1 calc R U P E -2
C116 C 0.4652(11) 0.853(2) 0.5097(14) 0.284(18) Uani 0.5 1 d G U P E -2
H116 H 0.4479 0.8391 0.5488 0.341 Uiso 0.5 1 calc R U P E -2
C114 C 0.5095(11) 0.8060(16) 0.4935(13) 0.248(15) Uani 0.5 1 d G U P E -2
H114 H 0.5224 0.7607 0.5216 0.298 Uiso 0.5 1 calc R U P E -2

loop_
_atom_site_aniso_label
_atom_site_aniso_U_11
_atom_site_aniso_U_22
_atom_site_aniso_U_33
_atom_site_aniso_U_23
_atom_site_aniso_U_13
_atom_site_aniso_U_12
C1 0.051(12) 0.165(18) 0.193(18) 0.012(16) -0.014(13) -0.037(13)
C2 0.19(2) 0.097(16) 0.149(19) -0.021(16) 0.017(18) 0.052(16)
C3 0.101(14) 0.107(15) 0.131(15) 0.060(13) 0.025(13) 0.062(12)
C4 0.105(15) 0.089(13) 0.143(17) 0.041(14) 0.005(14) 0.066(12)
C6 0.078(12) 0.121(15) 0.145(16) 0.008(13) -0.025(11) -0.062(12)
C7 0.151(16) 0.152(17) 0.113(14) -0.016(14) 0.027(14) 0.043(15)
C8 0.134(17) 0.102(16) 0.152(17) -0.022(14) 0.025(15) 0.075(13)
C9 0.116(15) 0.195(18) 0.090(14) 0.014(14) -0.036(12) 0.064(14)
C10 0.22(2) 0.047(12) 0.19(2) 0.011(15) 0.01(2) 0.051(18)
C11 0.167(19) 0.114(17) 0.153(18) 0.084(14) 0.065(16) 0.052(17)
C12 0.176(18) 0.074(17) 0.126(16) -0.013(13) -0.014(16) -0.048(15)
C13 0.165(18) 0.068(14) 0.131(16) 0.009(12) -0.002(15) -0.069(13)
C14 0.119(16) 0.100(16) 0.160(19) 0.063(15) 0.042(15) 0.002(14)
C15 0.140(19) 0.126(17) 0.093(16) -0.033(14) -0.048(15) -0.011(17)
C16 0.114(15) 0.092(14) 0.126(15) -0.048(12) 0.014(14) 0.034(14)
C17 0.125(16) 0.154(17) 0.037(9) -0.036(11) -0.011(11) 0.044(16)
C18 0.076(14) 0.183(18) 0.135(15) 0.036(15) -0.015(14) 0.054(15)
C19 0.147(17) 0.094(15) 0.153(19) 0.037(15) 0.026(16) -0.058(14)
C20 0.144(17) 0.108(15) 0.112(15) 0.057(13) 0.013(15) 0.052(15)
C21 0.131(17) 0.095(16) 0.167(19) 0.030(15) -0.009(16) -0.073(13)
C23 0.092(14) 0.193(18) 0.058(12) -0.048(12) -0.013(11) -0.023(15)
C24 0.086(11) 0.19(2) 0.043(7) 0.012(12) -0.015(8) 0.019(14)
C25 0.043(12) 0.163(17) 0.196(19) 0.038(16) -0.064(14) -0.011(12)
C26 0.136(16) 0.165(18) 0.055(11) 0.026(13) -0.006(13) 0.021(16)
C27 0.132(17) 0.109(16) 0.196(19) 0.016(16) 0.090(15) -0.032(14)
C28 0.135(18) 0.16(2) 0.095(17) 0.063(15) 0.026(16) 0.043(18)
C29 0.064(12) 0.150(17) 0.163(17) -0.066(15) 0.031(12) 0.016(12)
C30 0.129(19) 0.160(17) 0.045(11) 0.012(12) -0.003(16) 0.004(15)
C31 0.20(2) 0.112(16) 0.185(19) 0.074(16) 0.041(19) -0.010(18)
C32 0.109(13) 0.187(18) 0.108(14) 0.040(13) 0.074(11) 0.043(14)
C33 0.132(19) 0.158(16) 0.035(10) -0.020(11) -0.005(15) -0.014(15)
C34 0.128(17) 0.150(19) 0.16(2) -0.025(17) -0.001(18) -0.074(16)
C35 0.148(17) 0.042(10) 0.137(16) 0.005(12) 0.017(14) -0.005(13)
C36 0.150(19) 0.097(16) 0.19(2) -0.012(18) 0.034(19) -0.046(16)
C37 0.159(19) 0.092(14) 0.124(17) -0.055(13) 0.031(18) 0.044(16)
C38 0.057(10) 0.22(2) 0.120(15) -0.010(14) -0.036(11) -0.025(12)
C39 0.125(18) 0.163(19) 0.128(16) -0.035(16) -0.081(15) -0.024(16)
C40 0.065(12) 0.180(18) 0.190(18) -0.012(17) 0.031(14) -0.055(13)
C41 0.099(13) 0.170(18) 0.072(11) 0.028(13) 0.049(10) 0.049(15)
C42 0.106(14) 0.177(19) 0.071(13) 0.040(14) 0.001(13) 0.071(16)
C43 0.110(15) 0.171(19) 0.109(16) 0.028(15) -0.029(14) 0.075(15)
C44 0.035(7) 0.19(2) 0.125(14) 0.009(13) -0.020(10) 0.013(10)
C45 0.077(13) 0.133(16) 0.184(18) -0.004(15) 0.075(13) 0.042(13)
C46 0.152(17) 0.091(15) 0.144(16) 0.008(15) 0.005(16) 0.044(14)
C47 0.101(13) 0.164(17) 0.122(14) 0.008(15) 0.062(12) 0.035(15)
C48 0.133(16) 0.143(17) 0.044(9) -0.016(11) 0.019(12) 0.012(16)
C49 0.104(11) 0.18(2) 0.054(8) 0.023(14) 0.036(8) 0.053(16)
C50 0.097(14) 0.207(19) 0.135(16) 0.043(16) 0.056(13) -0.011(15)
C51 0.111(15) 0.151(16) 0.074(12) -0.052(12) 0.012(12) -0.038(15)
C52 0.162(19) 0.124(16) 0.084(14) -0.036(13) 0.017(18) -0.001(18)
C53 0.19(2) 0.132(18) 0.141(18) -0.036(15) 0.038(18) 0.059(19)
C54 0.114(17) 0.107(16) 0.155(19) 0.002(17) 0.002(17) 0.066(14)
C55 0.068(11) 0.107(14) 0.156(16) 0.041(13) 0.032(12) 0.034(11)
C56 0.059(12) 0.19(2) 0.157(18) -0.008(17) 0.013(15) -0.067(14)
C57 0.133(15) 0.051(10) 0.123(15) 0.032(11) 0.034(13) 0.008(11)
C58 0.048(9) 0.107(14) 0.175(18) 0.015(14) 0.002(12) 0.033(11)
C59 0.22(2) 0.067(16) 0.18(2) 0.047(16) 0.014(19) 0.057(15)
C60 0.137(16) 0.163(18) 0.064(12) -0.005(13) 0.057(12) 0.031(15)
C61 0.097(13) 0.132(16) 0.089(13) 0.040(13) 0.030(12) -0.002(14)
C62 0.100(16) 0.147(18) 0.165(18) -0.020(16) -0.073(15) -0.032(15)
C63 0.133(16) 0.070(12) 0.101(14) -0.003(12) -0.064(13) -0.032(12)
C65 0.096(14) 0.103(15) 0.153(17) 0.005(15) -0.066(13) -0.044(12)
C66 0.124(16) 0.133(16) 0.069(12) 0.063(12) 0.031(14) 0.018(15)
C68 0.132(17) 0.147(19) 0.083(14) -0.003(13) 0.033(13) 0.070(15)
C69 0.055(13) 0.128(16) 0.189(17) 0.021(16) 0.020(15) -0.005(12)
C71 0.134(18) 0.16(2) 0.156(19) 0.045(18) 0.072(16) -0.001(17)
C72 0.108(15) 0.128(17) 0.177(18) 0.004(16) 0.067(14) -0.055(14)
C73 0.100(18) 0.169(19) 0.20(2) 0.019(18) 0.074(17) -0.044(16)
C74 0.083(12) 0.126(16) 0.102(13) -0.003(12) 0.023(11) 0.040(12)
C75 0.22(2) 0.057(12) 0.19(2) 0.050(15) 0.066(17) -0.050(13)
C76 0.126(16) 0.148(17) 0.088(14) -0.029(13) 0.026(14) 0.037(16)
C77 0.058(15) 0.136(16) 0.193(18) 0.000(17) 0.034(15) -0.001(14)
C78 0.20(2) 0.039(11) 0.21(2) 0.013(14) 0.058(19) 0.016(16)
C79 0.085(15) 0.183(19) 0.137(17) -0.016(15) -0.086(13) 0.025(13)
C80 0.108(15) 0.152(18) 0.154(17) -0.030(15) 0.058(13) 0.047(15)
C81 0.143(18) 0.095(15) 0.17(2) 0.051(17) -0.010(18) 0.064(14)
C82 0.102(14) 0.097(16) 0.18(2) 0.017(17) -0.037(16) -0.063(13)
C83 0.087(11) 0.17(2) 0.136(14) -0.066(14) 0.056(10) -0.031(13)
C84 0.107(16) 0.156(19) 0.127(18) 0.036(17) -0.044(15) 0.057(16)
C85 0.042(9) 0.133(14) 0.149(15) -0.009(13) 0.037(10) 0.014(9)
C86 0.128(13) 0.18(2) 0.042(7) 0.005(11) 0.001(9) 0.049(14)
C87 0.108(14) 0.155(16) 0.062(11) 0.027(11) 0.036(11) 0.009(14)
C88 0.182(19) 0.060(11) 0.179(18) -0.022(13) 0.040(19) 0.003(14)
C5 0.039(6) 0.157(14) 0.145(13) 0.000 0.016(8) 0.000
C22 0.118(13) 0.203(17) 0.093(11) 0.000 0.059(10) 0.000
C64 0.077(9) 0.228(17) 0.073(9) 0.000 -0.052(7) 0.000
C67 0.070(9) 0.205(16) 0.121(12) 0.000 0.066(9) 0.000
C70 0.135(15) 0.219(19) 0.124(13) 0.000 -0.077(12) 0.000
Y1 0.1059(17) 0.0750(16) 0.245(4) -0.087(2) -0.045(2) 0.0270(13)
Y2 0.334(7) 0.0460(15) 0.261(5) -0.021(2) 0.047(5) -0.031(2)
C89 0.110(11) 0.111(11) 0.036(6) 0.000 0.025(6) 0.000
C90 0.059(7) 0.074(8) 0.085(9) 0.000 -0.001(6) 0.000
C91 0.035(3) 0.097(6) 0.071(5) -0.017(4) -0.004(3) -0.029(4)
C92 0.031(3) 0.067(4) 0.044(3) -0.008(3) -0.014(2) -0.004(3)
C93 0.020(2) 0.062(3) 0.040(3) -0.003(3) -0.007(2) -0.003(2)
C94 0.019(2) 0.053(3) 0.037(3) 0.000(3) -0.006(2) -0.005(2)
C95 0.025(2) 0.049(3) 0.041(3) -0.005(3) -0.008(2) -0.006(2)
C96 0.024(2) 0.042(3) 0.045(3) -0.002(2) -0.004(2) -0.003(2)
C97 0.028(3) 0.040(3) 0.059(4) -0.001(3) -0.007(3) -0.004(2)
C98 0.044(3) 0.045(4) 0.078(5) -0.005(3) -0.014(3) -0.008(3)
C99 0.057(4) 0.065(5) 0.104(6) -0.004(5) -0.009(4) -0.027(4)
C100 0.033(3) 0.040(3) 0.059(4) 0.003(3) -0.010(3) -0.002(2)
C101 0.046(3) 0.043(3) 0.078(5) 0.004(3) -0.019(3) 0.001(3)
C102 0.063(5) 0.069(5) 0.100(6) 0.037(5) -0.007(4) 0.001(4)
C103 0.024(2) 0.040(3) 0.047(3) 0.005(2) -0.005(2) -0.001(2)
C104 0.024(2) 0.047(3) 0.047(3) 0.008(3) -0.007(2) 0.003(2)
C105 0.020(2) 0.049(3) 0.036(3) -0.001(2) -0.007(2) 0.001(2)
C106 0.024(2) 0.052(3) 0.042(3) 0.002(3) -0.011(2) 0.000(2)
C107 0.035(3) 0.060(4) 0.058(4) 0.002(3) -0.025(3) 0.000(3)
C108 0.056(4) 0.075(5) 0.053(4) 0.007(4) -0.017(3) 0.007(4)
N1 0.022(3) 0.041(4) 0.033(3) 0.000 -0.005(2) 0.000
N2 0.021(2) 0.045(3) 0.036(2) 0.000(2) -0.0068(17) -0.0028(18)
N3 0.022(3) 0.044(4) 0.039(3) 0.000 -0.003(3) 0.000
Ni 0.0174(5) 0.0392(6) 0.0401(6) 0.000 -0.0094(4) 0.000
C1A 0.059(6) 0.045(5) 0.061(6) 0.000 -0.009(5) 0.000
C2A 0.118(12) 0.084(9) 0.073(8) 0.000 -0.027(8) 0.000
C3A 0.075(9) 0.072(9) 0.139(14) 0.000 -0.014(9) 0.000
C4A 0.096(10) 0.065(8) 0.102(11) 0.000 0.026(9) 0.000
C5A 0.065(7) 0.057(6) 0.059(6) 0.000 -0.004(5) 0.000
C6A 0.079(8) 0.067(7) 0.072(7) 0.000 0.004(6) 0.000
C115 0.070(12) 0.104(17) 0.17(2) -0.017(16) 0.058(14) -0.012(11)
C118 0.10(2) 0.29(3) 0.29(3) -0.11(3) 0.02(2) -0.05(2)
C119 0.25(3) 0.30(4) 0.38(4) -0.06(3) -0.10(3) -0.01(3)
C117 0.24(3) 0.25(4) 0.36(4) -0.04(3) -0.19(3) -0.03(3)
C116 0.22(3) 0.19(3) 0.43(4) -0.04(3) -0.17(3) -0.05(3)
C114 0.14(3) 0.18(3) 0.41(3) -0.01(3) -0.16(2) -0.04(2)

loop_
_atom_type_symbol
_atom_type_description
_atom_type_scat_dispersion_real
_atom_type_scat_dispersion_imag
_atom_type_scat_source
C C 0.0033 0.0016 'International Tables Vol C Tables 4.2.6.8 and 6.1.1.4'
H H 0.0000 0.0000 'International Tables Vol C Tables 4.2.6.8 and 6.1.1.4'
N N 0.0061 0.0033 'International Tables Vol C Tables 4.2.6.8 and 6.1.1.4'
S S 0.1246 0.1234 'International Tables Vol C Tables 4.2.6.8 and 6.1.1.4'
Ni Ni 0.3393 1.1124 'International Tables Vol C Tables 4.2.6.8 and 6.1.1.4'
Y Y -2.7962 3.5667 'International Tables Vol C Tables 4.2.6.8 and 6.1.1.4'

loop_
_geom_angle_atom_site_label_1
_geom_angle_atom_site_label_2
_geom_angle_atom_site_label_3
_geom_angle
_geom_angle_site_symmetry_1
_geom_angle_site_symmetry_3
C62 C1 C69 124(4) . .
C62 C1 C25 111(3) . .
C69 C1 C25 108.0(19) . .
C8 C2 C53 106.4(18) . .
C8 C2 C10 113(3) . .
C53 C2 C10 124(3) . .
C20 C3 C4 135(4) . .
C20 C3 C43 108(4) . .
C4 C3 C43 106(3) . .
C46 C4 C55 131(3) . .
C46 C4 C3 113(3) . .
C55 C4 C3 105(3) . .
C82 C6 C69 108(3) . .
C82 C6 C72 117(3) . .
C69 C6 C72 122(3) . .
C74 C7 C16 134(3) . .
C74 C7 C46 117(3) . .
C16 C7 C46 109(2) . .
C74 C7 C47 46(2) . .
C16 C7 C47 90(2) . .
C46 C7 C47 153(3) . .
C54 C8 C80 119(3) . .
C54 C8 C2 128(3) . .
C80 C8 C2 108.7(19) . .
C43 C9 C64 134(4) . .
C43 C9 C26 102(4) . .
C64 C9 C26 116(3) . .
C43 C9 C18 46(3) . .
C64 C9 C18 89(2) . .
C26 C9 C18 138(3) . .
C78 C10 C59 113(2) . .
C78 C10 C2 125(3) . .
C59 C10 C2 121(3) . .
C59 C11 C31 121(3) . .
C59 C11 C28 142(4) . .
C31 C11 C28 95(3) . .
C63 C12 C16 122(3) . .
C63 C12 C13 125(3) . .
C16 C12 C13 110(2) . .
C21 C13 C35 113(2) . .
C21 C13 C12 114(3) . .
C35 C13 C12 115.6(19) . .
C19 C14 C61 108(3) . .
C19 C14 C72 140(4) . .
C61 C14 C72 103(3) . .
C39 C15 C63 110(5) . .
C39 C15 C17 114(5) . .
C63 C15 C17 124(4) . .
C76 C16 C12 113(3) . .
C76 C16 C7 91(3) . .
C12 C16 C7 132(2) . .
C76 C17 C86 118(4) . .
C76 C17 C15 115(4) . .
C86 C17 C15 120(3) . .
C44 C18 C43 149(5) . .
C44 C18 C55 108(3) . .
C43 C18 C55 97(4) . .
C44 C18 C9 110(4) . .
C43 C18 C9 40(2) . .
C55 C18 C9 133(3) . .
C14 C19 C57 130(4) . .
C14 C19 C21 112(4) . .
C57 C19 C21 106(2) . .
C3 C20 C66 140(5) . .
C3 C20 C57 112(4) . .
C66 C20 C57 104(3) . .
C13 C21 C19 112(3) . .
C13 C21 C82 126(3) . .
C19 C21 C82 119(3) . .
C33 C23 C51 112(3) . .
C33 C23 C64 113(3) . .
C51 C23 C64 128(3) . .
C70 C24 C42 107(3) . .
C70 C24 C86 118(3) . .
C42 C24 C86 124(3) . .
C79 C25 C58 125(3) . .
C79 C25 C1 125(3) . .
C58 C25 C1 107.8(19) . .
C30 C26 C66 103(3) . .
C30 C26 C9 116(4) . .
C66 C26 C9 131(4) . .
C73 C27 C75 124(4) . .
C73 C27 C36 121(4) . .
C75 C27 C36 106(3) . .
C42 C28 C11 119(3) . .
C42 C28 C41 115(4) . .
C11 C28 C41 118(4) . .
C77 C29 C80 98(3) . .
C77 C29 C83 130(3) . .
C80 C29 C83 122(2) . .
C87 C30 C26 111(4) . .
C87 C30 C33 117(4) . .
C26 C30 C33 118(4) . .
C11 C31 C75 119(2) . .
C11 C31 C71 114(3) . .
C75 C31 C71 104(4) . .
C47 C32 C49 133(4) . .
C47 C32 C67 110(3) . .
C49 C32 C67 109(3) . .
C23 C33 C30 133(3) . .
C23 C33 C48 109(4) . .
C30 C33 C48 110(3) . .
C36 C34 C56 115(5) . .
C36 C34 C51 119(4) . .
C56 C34 C51 117(4) . .
C57 C35 C13 100.0(18) . .
C57 C35 C46 116(2) . .
C13 C35 C46 130.3(19) . .
C88 C36 C34 123(4) . .
C88 C36 C27 112(5) . .
C34 C36 C27 111(4) . .
C53 C37 C52 121(5) . .
C53 C37 C88 113(4) . .
C52 C37 C88 120(4) . .
C64 C38 C44 103.1(19) . .
C64 C38 C56 138(2) . .
C44 C38 C56 108.9(16) . .
C15 C39 C62 109(3) . .
C15 C39 C70 129(4) . .
C62 C39 C70 115(4) . .
C73 C40 C56 113(3) . .
C73 C40 C5 125(3) . .
C56 C40 C5 111.5(17) . .
C49 C41 C28 121(4) . .
C49 C41 C71 132(3) . .
C28 C41 C71 100(4) . .
C24 C42 C28 125(3) . .
C24 C42 C84 119(4) . .
C28 C42 C84 106(4) . .
C9 C43 C18 94(4) . .
C9 C43 C3 135(4) . .
C18 C43 C3 116(3) . .
C18 C44 C5 125(3) . .
C18 C44 C38 114(3) . .
C5 C44 C38 108.7(15) . .
C85 C45 C74 127(3) . .
C85 C45 C55 108(3) . .
C74 C45 C55 112(3) . .
C4 C46 C35 120(3) . .
C4 C46 C7 116(3) . .
C35 C46 C7 113.8(18) . .
C32 C47 C74 139(4) . .
C32 C47 C76 116(4) . .
C74 C47 C76 102(3) . .
C32 C47 C7 156(4) . .
C74 C47 C7 32.4(16) . .
C76 C47 C7 71(2) . .
C60 C48 C52 126(4) . .
C60 C48 C33 126(4) . .
C52 C48 C33 96(3) . .
C41 C49 C86 126(3) . .
C41 C49 C32 123(3) . .
C86 C49 C32 107(3) . .
C67 C50 C71 121(3) . .
C67 C50 C73 121(2) . .
C71 C50 C73 104(3) . .
C52 C51 C23 105(4) . .
C52 C51 C34 122(4) . .
C23 C51 C34 124(3) . .
C51 C52 C37 121(4) . .
C51 C52 C48 117(5) . .
C37 C52 C48 111(4) . .
C37 C53 C68 130(4) . .
C37 C53 C2 117(4) . .
C68 C53 C2 108.8(18) . .
C8 C54 C81 115(4) . .
C8 C54 C58 121(4) . .
C81 C54 C58 114(4) . .
C4 C55 C45 110(3) . .
C4 C55 C18 115(3) . .
C45 C55 C18 122(3) . .
C34 C56 C40 129(4) . .
C34 C56 C38 111(3) . .
C40 C56 C38 104.6(17) . .
C19 C57 C35 108(2) . .
C19 C57 C20 121(3) . .
C35 C57 C20 121(3) . .
C25 C58 C77 108.5(19) . .
C25 C58 C54 127(3) . .
C77 C58 C54 112(3) . .
C11 C59 C10 118(2) . .
C11 C59 C81 104(3) . .
C10 C59 C81 116(4) . .
C68 C60 C48 113(4) . .
C68 C60 C22 126(3) . .
C48 C60 C22 115(3) . .
C66 C61 C87 105(4) . .
C66 C61 C14 121(4) . .
C87 C61 C14 129(3) . .
C65 C62 C1 104(4) . .
C65 C62 C39 120(3) . .
C1 C62 C39 127(4) . .
C12 C63 C15 123(4) . .
C12 C63 C65 119(3) . .
C15 C63 C65 110(4) . .
C62 C65 C82 142(4) . .
C62 C65 C63 90(3) . .
C82 C65 C63 113(3) . .
C61 C66 C20 132(4) . .
C61 C66 C26 114(5) . .
C20 C66 C26 102(3) . .
C60 C68 C80 132(3) . .
C60 C68 C53 117(3) . .
C80 C68 C53 104.9(17) . .
C1 C69 C77 107.3(19) . .
C1 C69 C6 124(3) . .
C77 C69 C6 119(4) . .
C31 C71 C41 106(4) . .
C31 C71 C50 140(4) . .
C41 C71 C50 111(3) . .
C83 C72 C6 124(4) . .
C83 C72 C14 128(4) . .
C6 C72 C14 106(3) . .
C40 C73 C27 125(4) . .
C40 C73 C50 117(3) . .
C27 C73 C50 118(4) . .
C7 C74 C47 102(3) . .
C7 C74 C45 131(3) . .
C47 C74 C45 110(3) . .
C31 C75 C27 129(4) . .
C31 C75 C78 115(2) . .
C27 C75 C78 101(3) . .
C17 C76 C16 122(4) . .
C17 C76 C47 120(4) . .
C16 C76 C47 108(3) . .
C58 C77 C69 107.1(19) . .
C58 C77 C29 138(3) . .
C69 C77 C29 110(3) . .
C10 C78 C75 125(2) . .
C10 C78 C88 98(3) . .
C75 C78 C88 121(3) . .
C25 C79 C70 117(4) . .
C25 C79 C84 108(3) . .
C70 C79 C84 114(3) . .
C8 C80 C68 110.9(18) . .
C8 C80 C29 130(3) . .
C68 C80 C29 106(3) . .
C54 C81 C84 116(5) . .
C54 C81 C59 124(5) . .
C84 C81 C59 116(4) . .
C65 C82 C6 115(3) . .
C65 C82 C21 120(4) . .
C6 C82 C21 121(3) . .
C72 C83 C22 123(4) . .
C72 C83 C29 112(3) . .
C22 C83 C29 122(3) . .
C81 C84 C79 130(4) . .
C81 C84 C42 132(4) . .
C79 C84 C42 88(4) . .
C45 C85 C5 130(3) . .
C45 C85 C67 109(2) . .
C5 C85 C67 120.0(16) . .
C17 C86 C24 118(3) . .
C17 C86 C49 125(3) . .
C24 C86 C49 108(3) . .
C30 C87 C22 135(4) . .
C30 C87 C61 108(3) . .
C22 C87 C61 110(3) . .
C36 C88 C78 97(4) . .
C36 C88 C37 115(4) . .
C78 C88 C37 139(4) . .
C85 C5 C44 121.7(16) . .
C85 C5 C40 122.4(17) . .
C44 C5 C40 105.8(15) . .
C87 C22 C60 116(3) . .
C87 C22 C83 127(2) . .
C60 C22 C83 111(3) . .
C9 C64 C23 124(3) . .
C9 C64 C38 124(2) . .
C23 C64 C38 101.0(17) . .
C50 C67 C32 123(2) . .
C50 C67 C85 111(2) . .
C32 C67 C85 124.1(14) . .
C24 C70 C79 110(2) . .
C24 C70 C39 119(3) . .
C79 C70 C39 122(4) . .
Y2 Y1 C90 81.7(4) 6_565 .
Y2 Y1 C89 57.3(3) 6_565 .
C90 Y1 C89 26.7(4) . .
Y1 Y2 C89 93.1(4) 6_565 .
Y1 Y2 C90 68.8(4) 6_565 .
C89 Y2 C90 26.8(4) . .
Y1 Y2 Y2 91.5(2) 6_565 6_565
C89 Y2 Y2 16.5(4) . 6_565
C90 Y2 Y2 35.6(3) . 6_565
C90 C89 Y2 95.5(4) . 6_565
C90 C89 Y2 95.5(4) . .
Y2 C89 Y2 147.0(8) 6_565 .
C90 C89 Y1 68.7(4) . .
Y2 C89 Y1 29.58(18) 6_565 .
Y2 C89 Y1 134.8(5) . .
C90 C89 Y1 68.7(4) . 6_565
Y2 C89 Y1 134.8(5) 6_565 6_565
Y2 C89 Y1 29.58(18) . 6_565
Y1 C89 Y1 110.4(5) . 6_565
C89 C90 Y1 84.7(5) . .
C89 C90 Y1 84.7(5) . 6_565
Y1 C90 Y1 122.7(6) . 6_565
C89 C90 Y2 57.6(3) . 6_565
Y1 C90 Y2 29.50(15) . 6_565
Y1 C90 Y2 123.9(5) 6_565 6_565
C89 C90 Y2 57.6(3) . .
Y1 C90 Y2 123.9(5) . .
Y1 C90 Y2 29.50(15) 6_565 .
Y2 C90 Y2 108.9(6) 6_565 .
C92 C91 H91A 109.5 . .
C92 C91 H91B 109.5 . .
H91A C91 H91B 109.5 . .
C92 C91 H91C 109.5 . .
H91A C91 H91C 109.5 . .
H91B C91 H91C 109.5 . .
C93 C92 C91 111.2(5) . .
C93 C92 H92A 109.4 . .
C91 C92 H92A 109.4 . .
C93 C92 H92B 109.4 . .
C91 C92 H92B 109.4 . .
H92A C92 H92B 108.0 . .
C93 C93 C94 106.4(3) 6_565 .
C93 C93 C92 128.4(4) 6_565 .
C94 C93 C92 125.1(6) . .
C95 C94 N1 125.4(5) . .
C95 C94 C93 123.3(5) . .
N1 C94 C93 111.3(5) . .
C94 C95 C96 124.1(5) . .
C94 C95 H95 117.9 . .
C96 C95 H95 117.9 . .
N2 C96 C95 124.9(5) . .
N2 C96 C97 111.6(5) . .
C95 C96 C97 123.5(5) . .
C100 C97 C96 106.2(5) . .
C100 C97 C98 128.8(6) . .
C96 C97 C98 124.9(5) . .
C97 C98 C99 112.9(6) . .
C97 C98 H98A 109.0 . .
C99 C98 H98A 109.0 . .
C97 C98 H98B 109.0 . .
C99 C98 H98B 109.0 . .
H98A C98 H98B 107.8 . .
C98 C99 H99A 109.5 . .
C98 C99 H99B 109.5 . .
H99A C99 H99B 109.5 . .
C98 C99 H99C 109.5 . .
H99A C99 H99C 109.5 . .
H99B C99 H99C 109.5 . .
C97 C100 C103 106.6(5) . .
C97 C100 C101 128.3(6) . .
C103 C100 C101 125.1(5) . .
C100 C101 C102 113.0(6) . .
C100 C101 H10A 109.0 . .
C102 C101 H10A 109.0 . .
C100 C101 H10B 109.0 . .
C102 C101 H10B 109.0 . .
H10A C101 H10B 107.8 . .
C101 C102 H10C 109.5 . .
C101 C102 H10D 109.5 . .
H10C C102 H10D 109.5 . .
C101 C102 H10E 109.5 . .
H10C C102 H10E 109.5 . .
H10D C102 H10E 109.5 . .
N2 C103 C104 124.2(5) . .
N2 C103 C100 111.7(5) . .
C104 C103 C100 124.1(5) . .
C105 C104 C103 124.5(5) . .
C105 C104 H104 117.8 . .
C103 C104 H104 117.8 . .
C104 C105 N3 125.2(5) . .
C104 C105 C106 123.9(5) . .
N3 C105 C106 110.9(5) . .
C106 C106 C105 107.0(3) 6_565 .
C106 C106 C107 128.7(3) 6_565 .
C105 C106 C107 124.3(5) . .
C106 C107 C108 113.0(5) . .
C106 C107 H10F 109.0 . .
C108 C107 H10F 109.0 . .
C106 C107 H10G 109.0 . .
C108 C107 H10G 109.0 . .
H10F C107 H10G 107.8 . .
C107 C108 H10H 109.5 . .
C107 C108 H10I 109.5 . .
H10H C108 H10I 109.5 . .
C107 C108 H10J 109.5 . .
H10H C108 H10J 109.5 . .
H10I C108 H10J 109.5 . .
C94 N1 C94 104.6(6) . 6_565
C94 N1 Ni 127.7(3) . .
C94 N1 Ni 127.7(3) 6_565 .
C96 N2 C103 103.8(5) . .
C96 N2 Ni 127.8(4) . .
C103 N2 Ni 128.4(4) . .
C105 N3 C105 104.3(6) 6_565 .
C105 N3 Ni 127.8(3) 6_565 .
C105 N3 Ni 127.9(3) . .
N3 Ni N2 89.85(12) . .
N3 Ni N2 89.85(12) . 6_565
N2 Ni N2 177.8(3) . 6_565
N3 Ni N1 178.4(3) . .
N2 Ni N1 90.12(12) . .
N2 Ni N1 90.12(12) 6_565 .
C6A C1A C2A 109.1(11) . .
C6A C1A H1A 125.4 . .
C2A C1A H1A 125.4 . .
C3A C2A C1A 124.7(13) . .
C3A C2A H2A 117.7 . .
C1A C2A H2A 117.7 . .
C4A C3A C2A 117.5(14) . .
C4A C3A H3A 121.3 . .
C2A C3A H3A 121.3 . .
C5A C4A C3A 124.1(14) . .
C5A C4A H4A 117.9 . .
C3A C4A H4A 117.9 . .
C4A C5A C6A 114.8(12) . .
C4A C5A H5A 122.6 . .
C6A C5A H5A 122.6 . .
C5A C6A C1A 129.8(12) . .
C5A C6A H6A 115.1 . .
C1A C6A H6A 115.1 . .
C118 C115 C114 120.0 . .
C118 C115 H115 120.0 . .
C114 C115 H115 120.0 . .
C115 C118 C119 120.0 . .
C115 C118 H118 120.0 . .
C119 C118 H118 120.0 . .
C118 C119 C117 120.0 . .
C118 C119 H119 120.0 . .
C117 C119 H119 120.0 . .
C116 C117 C119 120.0 . .
C116 C117 H117 120.0 . .
C119 C117 H117 120.0 . .
C114 C116 C117 120.0 . .
C114 C116 H116 120.0 . .
C117 C116 H116 120.0 . .
C116 C114 C115 120.0 . .
C116 C114 H114 120.0 . .
C115 C114 H114 120.0 . .

loop_
_geom_bond_atom_site_label_1
_geom_bond_atom_site_label_2
_geom_bond_distance
_geom_bond_site_symmetry_2
C1 C62 1.38(2) .
C1 C69 1.39(2) .
C1 C25 1.44(2) .
C2 C8 1.48(3) .
C2 C53 1.50(3) .
C2 C10 1.52(5) .
C3 C20 1.22(4) .
C3 C4 1.49(5) .
C3 C43 1.54(6) .
C4 C46 1.34(5) .
C4 C55 1.42(5) .
C6 C82 1.47(5) .
C6 C69 1.47(4) .
C6 C72 1.56(4) .
C7 C74 1.07(4) .
C7 C16 1.54(3) .
C7 C46 1.58(2) .
C7 C47 1.96(5) .
C8 C54 1.37(5) .
C8 C80 1.44(3) .
C9 C43 1.27(5) .
C9 C64 1.46(4) .
C9 C26 1.59(5) .
C9 C18 1.97(6) .
C10 C78 1.38(2) .
C10 C59 1.40(2) .
C11 C59 1.39(2) .
C11 C31 1.39(2) .
C11 C28 1.42(2) .
C12 C63 1.22(5) .
C12 C16 1.52(2) .
C12 C13 1.54(2) .
C13 C21 1.20(5) .
C13 C35 1.54(2) .
C14 C19 1.23(5) .
C14 C61 1.56(5) .
C14 C72 1.57(4) .
C15 C39 1.23(5) .
C15 C63 1.28(6) .
C15 C17 1.43(6) .
C16 C76 1.44(4) .
C17 C76 1.36(4) .
C17 C86 1.42(5) .
C18 C44 1.29(5) .
C18 C43 1.41(5) .
C18 C55 1.65(5) .
C19 C57 1.44(3) .
C19 C21 1.44(5) .
C20 C66 1.43(7) .
C20 C57 1.47(5) .
C21 C82 1.61(5) .
C23 C33 1.29(5) .
C23 C51 1.44(3) .
C23 C64 1.47(3) .
C24 C70 1.28(3) .
C24 C42 1.31(5) .
C24 C86 1.44(3) .
C25 C79 1.37(2) .
C25 C58 1.38(2) .
C26 C30 1.41(6) .
C26 C66 1.48(7) .
C27 C73 1.39(5) .
C27 C75 1.42(2) .
C27 C36 1.63(6) .
C28 C42 1.39(6) .
C28 C41 1.43(2) .
C29 C77 1.50(4) .
C29 C80 1.53(5) .
C29 C83 1.56(5) .
C30 C87 1.30(5) .
C30 C33 1.44(4) .
C31 C75 1.41(2) .
C31 C71 1.41(2) .
C32 C47 1.13(4) .
C32 C49 1.56(4) .
C32 C67 1.57(4) .
C33 C48 1.52(5) .
C34 C36 1.36(7) .
C34 C56 1.41(3) .
C34 C51 1.53(5) .
C35 C57 1.47(4) .
C35 C46 1.55(2) .
C36 C88 1.36(6) .
C37 C53 1.13(5) .
C37 C52 1.42(7) .
C37 C88 1.57(5) .
C38 C64 1.51(3) .
C38 C44 1.53(2) .
C38 C56 1.54(3) .
C39 C62 1.408(19) .
C39 C70 1.41(2) .
C40 C73 1.16(5) .
C40 C56 1.50(3) .
C40 C5 1.54(2) .
C41 C49 1.30(5) .
C41 C71 1.43(2) .
C42 C84 1.55(5) .
C44 C5 1.48(2) .
C45 C85 1.27(4) .
C45 C74 1.58(5) .
C45 C55 1.61(5) .
C47 C74 1.44(5) .
C47 C76 1.66(5) .
C48 C60 1.41(5) .
C48 C52 1.50(6) .
C49 C86 1.54(4) .
C50 C67 1.46(4) .
C50 C71 1.54(5) .
C50 C73 1.61(6) .
C51 C52 1.22(5) .
C53 C68 1.50(3) .
C54 C81 1.42(6) .
C54 C58 1.48(5) .
C58 C77 1.42(2) .
C59 C81 1.52(7) .
C60 C68 1.35(4) .
C60 C22 1.43(4) .
C61 C66 1.24(4) .
C61 C87 1.55(5) .
C62 C65 1.27(5) .
C63 C65 1.70(6) .
C65 C82 1.28(5) .
C68 C80 1.48(3) .
C69 C77 1.44(2) .
C72 C83 1.21(4) .
C75 C78 1.42(2) .
C78 C88 1.52(5) .
C79 C70 1.38(2) .
C79 C84 1.54(6) .
C81 C84 1.46(7) .
C83 C22 1.47(3) .
C85 C5 1.29(3) .
C85 C67 1.62(3) .
C87 C22 1.30(3) .
Y1 Y2 1.240(6) 6_565
Y1 C90 2.347(6) .
Y1 C89 2.509(6) .
Y2 Y1 1.240(6) 6_565
Y2 C89 2.114(5) .
Y2 C90 2.492(8) .
Y2 Y2 4.055(6) 6_565
C89 C90 1.131(17) .
C89 Y2 2.114(5) 6_565
C89 Y1 2.509(6) 6_565
C90 Y1 2.347(6) 6_565
C90 Y2 2.492(8) 6_565
C91 C92 1.538(9) .
C91 H91A 0.9800 .
C91 H91B 0.9800 .
C91 H91C 0.9800 .
C92 C93 1.496(8) .
C92 H92A 0.9900 .
C92 H92B 0.9900 .
C93 C93 1.354(13) 6_565
C93 C94 1.446(7) .
C94 C95 1.365(8) .
C94 N1 1.373(6) .
C95 C96 1.381(7) .
C95 H95 0.9500 .
C96 N2 1.378(7) .
C96 C97 1.439(8) .
C97 C100 1.357(8) .
C97 C98 1.502(8) .
C98 C99 1.539(11) .
C98 H98A 0.9900 .
C98 H98B 0.9900 .
C99 H99A 0.9800 .
C99 H99B 0.9800 .
C99 H99C 0.9800 .
C100 C103 1.433(8) .
C100 C101 1.509(9) .
C101 C102 1.527(11) .
C101 H10A 0.9900 .
C101 H10B 0.9900 .
C102 H10C 0.9800 .
C102 H10D 0.9800 .
C102 H10E 0.9800 .
C103 N2 1.378(7) .
C103 C104 1.380(7) .
C104 C105 1.360(8) .
C104 H104 0.9500 .
C105 N3 1.381(7) .
C105 C106 1.445(7) .
C106 C106 1.339(12) 6_565
C106 C107 1.510(8) .
C107 C108 1.533(10) .
C107 H10F 0.9900 .
C107 H10G 0.9900 .
C108 H10H 0.9800 .
C108 H10I 0.9800 .
C108 H10J 0.9800 .
N1 C94 1.373(6) 6_565
N1 Ni 1.960(6) .
N2 Ni 1.956(5) .
N3 C105 1.381(7) 6_565
N3 Ni 1.952(6) .
Ni N2 1.956(5) 6_565
C1A C6A 1.408(15) .
C1A C2A 1.424(19) .
C1A H1A 0.9500 .
C2A C3A 1.41(2) .
C2A H2A 0.9500 .
C3A C4A 1.39(2) .
C3A H3A 0.9500 .
C4A C5A 1.327(18) .
C4A H4A 0.9500 .
C5A C6A 1.401(16) .
C5A H5A 0.9500 .
C6A H6A 0.9500 .
C115 C118 1.3900 .
C115 C114 1.3900 .
C115 H115 0.9500 .
C118 C119 1.3900 .
C118 H118 0.9500 .
C119 C117 1.3900 .
C119 H119 0.9500 .
C117 C116 1.3900 .
C117 H117 0.9500 .
C116 C114 1.3900 .
C116 H116 0.9500 .
C114 H114 0.9500 .
